data_2240538
loop_
_publ_author_name
'Suzuki, Takayoshi'
'Yamaguchi, Hiroshi'
'Fujiki, Masayuki'
'Hashimoto, Akira'
'Takagi, Hideo D.'

_publ_section_title
;
 Crystal structures of dichloridopalladium(II), -platinum(II) and
 -rhodium(III) complexes containing 8-(diphenylphosphanyl)quinoline
;
_journal_issue 5
_journal_name_full 'Acta Crystallographica Section E'
_journal_page_first 447
_journal_page_last 451
_journal_paper_doi 10.1107/S2056989015006076
_journal_volume 71
_journal_year 2015
_chemical_formula_iupac '[Rh Cl2 (C21 H16 N P)2] (P F6) , 0.5C H2 Cl2, 0.5C H4 O'
_chemical_formula_moiety 'C42 H32 Cl2 N2 P2 Rh 1+, F6 P 1-, 0.5(C H2 Cl2), 0.5(C H4 O)'
_chemical_formula_sum 'C43 H35 Cl3 F6 N2 O0.5 P3 Rh'
_chemical_formula_weight 1003.90
_chemical_name_systematic
;
<i>cis</i>-Dichloridobis(8-diphenylphosphanylquinoline)rhodium(III)
hexafluoridophosphate dichloromethane/methanol hemisolvate
;
_space_group_crystal_system triclinic
_space_group_IT_number 2
_space_group_name_Hall '-P 1'
_space_group_name_H-M_alt 'P -1'
_symmetry_space_group_name_Hall '-P 1'
_symmetry_space_group_name_H-M 'P -1'
_atom_sites_solution_hydrogens geom
_atom_sites_solution_primary heavy
_atom_sites_solution_secondary difmap
_audit_creation_method SHELXL-2013
_cell_angle_alpha 87.307(19)
_cell_angle_beta 81.80(2)
_cell_angle_gamma 70.819(18)
_cell_formula_units_Z 2
_cell_length_a 9.841(5)
_cell_length_b 13.825(6)
_cell_length_c 16.167(8)
_cell_measurement_reflns_used 15480
_cell_measurement_temperature 200(2)
_cell_measurement_theta_max 27.5
_cell_measurement_theta_min 3.1
_cell_volume 2056.2(17)
_computing_cell_refinement
;
PROCESS-AUTO (Rigaku, 1998)
;
_computing_data_collection
;
PROCESS-AUTO (Rigaku, 1998)
;
_computing_data_reduction
;
CrystalStructure (Rigaku, 2010)
;
_computing_molecular_graphics
;
ORTEP-3 for Windows (Farrugia, 2012)
;
_computing_publication_material
;
SHELXL2013 (Sheldrick, 2015)
;
_computing_structure_refinement
;
SHELXL2013 (Sheldrick, 2015)
;
_computing_structure_solution
;
<i>DIRDIF99-PATTY</i> (Beurskens <i>et al.</i>,  1999)
;
_diffrn_ambient_temperature 200(2)
_diffrn_detector_area_resol_mean 10.00
_diffrn_measured_fraction_theta_full 0.997
_diffrn_measured_fraction_theta_max 0.992
_diffrn_measurement_device_type 'Rigaku R-AXIS RAPID'
_diffrn_measurement_method \w
_diffrn_radiation_type 'Mo K\a'
_diffrn_radiation_wavelength 0.71075
_diffrn_reflns_av_R_equivalents 0.0462
_diffrn_reflns_limit_h_max 12
_diffrn_reflns_limit_h_min -12
_diffrn_reflns_limit_k_max 17
_diffrn_reflns_limit_k_min -17
_diffrn_reflns_limit_l_max 20
_diffrn_reflns_limit_l_min -20
_diffrn_reflns_number 20385
_diffrn_reflns_theta_full 25.242
_diffrn_reflns_theta_max 27.485
_diffrn_reflns_theta_min 3.094
_exptl_absorpt_coefficient_mu 0.791
_exptl_absorpt_correction_T_max 0.8824
_exptl_absorpt_correction_T_min 0.8475
_exptl_absorpt_correction_type multi-scan
_exptl_absorpt_process_details
;
(<i>ABSCOR.</i>; Rigaku, 1995)
;
_exptl_crystal_colour colorless
_exptl_crystal_density_diffrn 1.621
_exptl_crystal_density_method 'not measured'
_exptl_crystal_description prism
_exptl_crystal_F_000 1012
_exptl_crystal_size_max 0.200
_exptl_crystal_size_mid 0.200
_exptl_crystal_size_min 0.150
_refine_diff_density_max 0.681
_refine_diff_density_min -1.030
_refine_ls_extinction_method none
_refine_ls_goodness_of_fit_ref 1.064
_refine_ls_hydrogen_treatment constr
_refine_ls_matrix_type full
_refine_ls_number_parameters 605
_refine_ls_number_reflns 9338
_refine_ls_number_restraints 20
_refine_ls_restrained_S_all 1.071
_refine_ls_R_factor_all 0.0579
_refine_ls_R_factor_gt 0.0442
_refine_ls_shift/su_max 0.002
_refine_ls_shift/su_mean 0.000
_refine_ls_structure_factor_coef Fsqd
_refine_ls_weighting_details 'w=1/[\s^2^(Fo^2^)+(0.0640P)^2^] where P=(Fo^2^+2Fc^2^)/3'
_refine_ls_weighting_scheme calc
_refine_ls_wR_factor_gt 0.1121
_refine_ls_wR_factor_ref 0.1195
_reflns_number_gt 7245
_reflns_number_total 9338
_reflns_threshold_expression 'I > 2\s(I)'
_cod_data_source_file is5392sup1.cif
_cod_data_source_block 3
_cod_database_code 2240538
_cod_database_fobs_code 2240538
_shelx_space_group_comment
;
The symmetry employed for this shelxl refinement is uniquely defined
by the following loop, which should always be used as a source of
symmetry information in preference to the above space-group names.
They are only intended as comments.
;
_shelx_estimated_absorpt_t_min 0.858
_shelx_estimated_absorpt_t_max 0.891
_shelxl_version_number .2013

loop_
_space_group_symop_operation_xyz
'x, y, z'
'-x, -y, -z'

loop_
_atom_site_type_symbol
_atom_site_label
_atom_site_fract_x
_atom_site_fract_y
_atom_site_fract_z
_atom_site_U_iso_or_equiv
_atom_site_adp_type
_atom_site_calc_flag
_atom_site_occupancy
_atom_site_disorder_assembly
_atom_site_disorder_group
Rh Rh1 0.81791(2) 0.88958(2) 0.68292(2) 0.02967(9) Uani d 1 . .
Cl Cl1 0.92494(8) 0.90055(6) 0.54278(4) 0.03774(17) Uani d 1 . .
Cl Cl2 1.04776(8) 0.82096(6) 0.72496(4) 0.03852(17) Uani d 1 . .
P P1 0.71063(8) 0.90351(6) 0.81912(4) 0.03163(17) Uani d 1 . .
P P2 0.80756(8) 0.73608(6) 0.64925(4) 0.03480(18) Uani d 1 . .
P P3 0.55681(15) 0.62928(12) 0.29883(9) 0.0909(4) Uani d 1 . .
F F1A 0.6674(12) 0.5251(7) 0.3142(9) 0.163(6) Uani d 0.613(14) A 1
F F2A 0.4337(9) 0.5838(8) 0.3072(9) 0.132(4) Uani d 0.613(14) A 1
F F3A 0.601(2) 0.6117(9) 0.2058(4) 0.182(6) Uani d 0.613(14) A 1
F F4A 0.559(3) 0.633(2) 0.3936(6) 0.322(12) Uani d 0.613(14) A 1
F F5A 0.6781(9) 0.6811(7) 0.2764(13) 0.174(5) Uani d 0.613(14) A 1
F F6A 0.4534(11) 0.7384(6) 0.2966(15) 0.211(8) Uani d 0.613(14) A 1
F F1B 0.530(4) 0.5418(19) 0.356(2) 0.300(16) Uani d 0.387(14) A 2
F F2B 0.451(2) 0.6177(18) 0.240(2) 0.208(10) Uani d 0.387(14) A 2
F F3B 0.6695(18) 0.5392(19) 0.249(2) 0.212(13) Uani d 0.387(14) A 2
F F4B 0.449(2) 0.6981(12) 0.3668(10) 0.147(7) Uani d 0.387(14) A 2
F F5B 0.6769(14) 0.6458(17) 0.3408(15) 0.163(9) Uani d 0.387(14) A 2
F F6B 0.522(3) 0.7243(11) 0.2443(9) 0.232(15) Uani d 0.387(14) A 2
N N1 0.8319(3) 1.03784(18) 0.71011(14) 0.0333(5) Uani d 1 . .
N N11 0.6185(3) 0.9470(2) 0.64031(13) 0.0382(6) Uani d 1 . .
Cl Cl3A 0.3228(12) 0.6504(8) 0.8186(7) 0.322(5) Uani d 0.5 B 1
Cl Cl4A 0.3702(13) 0.5700(9) 0.9744(6) 0.407(8) Uani d 0.5 B 1
C C1A 0.289(2) 0.5586(14) 0.8897(10) 0.307(11) Uani d 0.5 B 1
H H1A 0.1829 0.5731 0.9058 0.369 Uiso calc 0.5 B 1
H H1B 0.3314 0.4890 0.8655 0.369 Uiso calc 0.5 B 1
O O1B 0.3204(14) 0.7010(12) 0.8793(10) 0.213(8) Uani d 0.5 C 2
H H1F 0.3593 0.7057 0.8302 0.256 Uiso calc 0.5 C 2
C C1B 0.326(2) 0.5987(17) 0.8956(10) 0.227(11) Uani d 0.5 C 2
H H1C 0.2739 0.5942 0.9514 0.341 Uiso calc 0.5 C 2
H H1E 0.4273 0.5547 0.8932 0.341 Uiso calc 0.5 C 2
H H1D 0.2801 0.5761 0.8537 0.341 Uiso calc 0.5 C 2
C C2 0.8789(4) 1.0945(2) 0.6523(2) 0.0478(8) Uani d 1 . .
H H2 0.8939 1.0739 0.5956 0.057 Uiso calc 1 . .
C C3 0.9078(4) 1.1828(3) 0.6702(2) 0.0567(9) Uani d 1 . .
H H3 0.9431 1.2203 0.6264 0.068 Uiso calc 1 . .
C C4 0.8852(4) 1.2148(3) 0.7497(2) 0.0571(10) Uani d 1 . .
H H4 0.9020 1.2760 0.7624 0.069 Uiso calc 1 . .
C C5 0.8172(5) 1.1806(3) 0.8995(2) 0.0696(12) Uani d 1 . .
H H5 0.8330 1.2406 0.9159 0.083 Uiso calc 1 . .
C C6 0.7766(5) 1.1198(4) 0.9585(2) 0.0743(13) Uani d 1 . .
H H6 0.7667 1.1368 1.0157 0.089 Uiso calc 1 . .
C C7 0.7488(4) 1.0322(3) 0.93688(19) 0.0542(9) Uani d 1 . .
H H7 0.7205 0.9901 0.9794 0.065 Uiso calc 1 . .
C C8 0.7622(3) 1.0064(2) 0.85439(17) 0.0377(7) Uani d 1 . .
C C9 0.8102(3) 1.0674(2) 0.79179(18) 0.0369(6) Uani d 1 . .
C C10 0.8366(4) 1.1571(3) 0.8139(2) 0.0484(8) Uani d 1 . .
C C12 0.5505(4) 1.0465(3) 0.63529(19) 0.0525(9) Uani d 1 . .
H H12 0.5979 1.0922 0.6490 0.063 Uiso calc 1 . .
C C13 0.4129(4) 1.0875(4) 0.6109(2) 0.0713(13) Uani d 1 . .
H H13 0.3684 1.1596 0.6081 0.086 Uiso calc 1 . .
C C14 0.3440(4) 1.0250(4) 0.5916(2) 0.0761(15) Uani d 1 . .
H H14 0.2496 1.0525 0.5755 0.091 Uiso calc 1 . .
C C15 0.3453(5) 0.8472(6) 0.5772(3) 0.0870(18) Uani d 1 . .
H H15 0.2503 0.8714 0.5618 0.104 Uiso calc 1 . .
C C16 0.4156(6) 0.7439(6) 0.5816(3) 0.098(2) Uani d 1 . .
H H16 0.3687 0.6971 0.5697 0.118 Uiso calc 1 . .
C C17 0.5564(4) 0.7070(4) 0.6036(3) 0.0723(12) Uani d 1 . .
H H17 0.6048 0.6353 0.6055 0.087 Uiso calc 1 . .
C C18 0.6254(4) 0.7737(3) 0.62245(19) 0.0495(9) Uani d 1 . .
C C19 0.5529(3) 0.8803(3) 0.61891(17) 0.0467(8) Uani d 1 . .
C C20 0.4116(4) 0.9172(4) 0.59511(19) 0.0615(11) Uani d 1 . .
C C21 0.5141(3) 0.9536(3) 0.82721(17) 0.0432(8) Uani d 1 . .
C C22 0.4385(4) 1.0554(3) 0.8417(2) 0.0644(11) Uani d 1 . .
H H22 0.4881 1.1015 0.8512 0.077 Uiso calc 1 . .
C C23 0.2882(6) 1.0909(5) 0.8423(3) 0.107(2) Uani d 1 . .
H H23 0.2347 1.1613 0.8522 0.129 Uiso calc 1 . .
C C24 0.2165(6) 1.0214(8) 0.8282(3) 0.125(3) Uani d 1 . .
H H24 0.1141 1.0447 0.8291 0.151 Uiso calc 1 . .
C C25 0.2927(6) 0.9224(7) 0.8134(3) 0.104(2) Uani d 1 . .
H H25 0.2442 0.8760 0.8030 0.125 Uiso calc 1 . .
C C26 0.4391(4) 0.8879(4) 0.8133(2) 0.0639(11) Uani d 1 . .
H H26 0.4911 0.8174 0.8035 0.077 Uiso calc 1 . .
C C27 0.7478(4) 0.8059(2) 0.89991(17) 0.0428(7) Uani d 1 . .
C C28 0.6348(5) 0.7924(3) 0.9570(2) 0.0645(11) Uani d 1 . .
H H28 0.5373 0.8325 0.9520 0.077 Uiso calc 1 . .
C C29 0.6633(6) 0.7216(4) 1.0204(3) 0.0891(16) Uani d 1 . .
H H29 0.5859 0.7139 1.0596 0.107 Uiso calc 1 . .
C C30 0.8036(7) 0.6625(4) 1.0267(3) 0.1008(19) Uani d 1 . .
H H30 0.8233 0.6127 1.0699 0.121 Uiso calc 1 . .
C C31 0.9143(6) 0.6745(4) 0.9719(3) 0.102(2) Uani d 1 . .
H H31 1.0112 0.6331 0.9769 0.122 Uiso calc 1 . .
C C32 0.8874(5) 0.7475(4) 0.9078(2) 0.0761(14) Uani d 1 . .
H H32 0.9659 0.7562 0.8701 0.091 Uiso calc 1 . .
C C33 0.9307(3) 0.6735(2) 0.55799(18) 0.0373(7) Uani d 1 . .
C C34 1.0796(3) 0.6486(2) 0.55612(19) 0.0437(7) Uani d 1 . .
H H34 1.1176 0.6639 0.6028 0.052 Uiso calc 1 . .
C C35 1.1731(4) 0.6015(3) 0.4863(2) 0.0505(8) Uani d 1 . .
H H35 1.2750 0.5846 0.4852 0.061 Uiso calc 1 . .
C C36 1.1187(4) 0.5794(2) 0.4188(2) 0.0487(8) Uani d 1 . .
H H36 1.1828 0.5464 0.3713 0.058 Uiso calc 1 . .
C C37 0.9725(4) 0.6047(2) 0.41995(19) 0.0481(8) Uani d 1 . .
H H37 0.9356 0.5894 0.3728 0.058 Uiso calc 1 . .
C C38 0.8767(4) 0.6523(2) 0.48863(18) 0.0427(7) Uani d 1 . .
H H38 0.7750 0.6703 0.4883 0.051 Uiso calc 1 . .
C C39 0.8269(4) 0.6356(2) 0.72758(18) 0.0407(7) Uani d 1 . .
C C40 0.7092(5) 0.6125(3) 0.7699(3) 0.0689(12) Uani d 1 . .
H H40 0.6136 0.6507 0.7595 0.083 Uiso calc 1 . .
C C41 0.7312(6) 0.5334(3) 0.8277(3) 0.0844(15) Uani d 1 . .
H H41 0.6498 0.5179 0.8565 0.101 Uiso calc 1 . .
C C42 0.8658(6) 0.4779(3) 0.8439(2) 0.0714(12) Uani d 1 . .
H H42 0.8781 0.4249 0.8845 0.086 Uiso calc 1 . .
C C43 0.9853(6) 0.4982(3) 0.8016(2) 0.0724(12) Uani d 1 . .
H H43 1.0802 0.4584 0.8121 0.087 Uiso calc 1 . .
C C44 0.9657(4) 0.5771(3) 0.7437(2) 0.0597(10) Uani d 1 . .
H H44 1.0479 0.5915 0.7147 0.072 Uiso calc 1 . .

loop_
_atom_site_aniso_label
_atom_site_aniso_U_11
_atom_site_aniso_U_22
_atom_site_aniso_U_33
_atom_site_aniso_U_12
_atom_site_aniso_U_13
_atom_site_aniso_U_23
Rh1 0.03129(14) 0.03778(14) 0.02306(12) -0.01406(10) -0.00624(8) -0.00226(9)
Cl1 0.0437(4) 0.0465(4) 0.0252(3) -0.0185(3) -0.0016(3) -0.0013(3)
Cl2 0.0332(4) 0.0482(4) 0.0393(4) -0.0168(3) -0.0119(3) -0.0035(3)
P1 0.0335(4) 0.0417(4) 0.0227(3) -0.0152(3) -0.0058(3) -0.0020(3)
P2 0.0358(4) 0.0452(4) 0.0305(4) -0.0218(4) -0.0038(3) -0.0078(3)
P3 0.0619(8) 0.1049(11) 0.0944(10) -0.0099(8) -0.0086(7) -0.0199(9)
F1A 0.099(7) 0.145(8) 0.206(11) 0.007(6) -0.030(8) 0.076(9)
F2A 0.072(4) 0.155(8) 0.176(9) -0.058(5) 0.023(5) -0.025(7)
F3A 0.281(16) 0.160(11) 0.067(4) -0.040(10) 0.018(6) 0.022(5)
F4A 0.30(2) 0.51(4) 0.108(8) -0.04(3) -0.068(11) -0.103(13)
F5A 0.106(7) 0.117(6) 0.290(16) -0.033(5) -0.008(8) 0.011(9)
F6A 0.088(6) 0.112(7) 0.42(2) 0.032(5) -0.092(10) -0.112(12)
F1B 0.28(4) 0.20(2) 0.42(4) -0.11(2) -0.03(4) 0.16(3)
F2B 0.164(18) 0.21(2) 0.26(2) -0.038(13) -0.078(18) -0.12(2)
F3B 0.115(14) 0.20(2) 0.30(3) -0.040(14) 0.08(2) -0.14(2)
F4B 0.140(13) 0.143(12) 0.121(11) -0.015(9) 0.044(9) -0.052(8)
F5B 0.079(9) 0.22(2) 0.184(17) -0.009(10) -0.078(11) -0.073(14)
F6B 0.43(4) 0.145(17) 0.110(10) -0.11(2) -0.001(15) 0.079(12)
N1 0.0396(14) 0.0320(12) 0.0291(11) -0.0126(11) -0.0045(10) -0.0033(10)
N11 0.0332(14) 0.0595(16) 0.0202(11) -0.0122(12) -0.0057(9) 0.0011(11)
Cl3A 0.302(11) 0.251(10) 0.445(14) -0.111(8) -0.131(12) 0.083(10)
Cl4A 0.480(19) 0.444(17) 0.221(8) -0.130(12) 0.146(10) 0.022(9)
C1A 0.35(3) 0.218(19) 0.33(2) -0.15(2) 0.233(17) -0.174(15)
O1B 0.118(9) 0.287(16) 0.257(16) -0.110(10) 0.061(10) -0.168(13)
C1B 0.26(2) 0.48(3) 0.114(11) -0.33(2) -0.086(12) 0.119(16)
C2 0.067(2) 0.0415(17) 0.0344(15) -0.0181(16) -0.0036(15) 0.0000(14)
C3 0.080(3) 0.0396(18) 0.052(2) -0.0268(18) 0.0016(18) 0.0005(16)
C4 0.075(3) 0.0420(18) 0.060(2) -0.0295(19) -0.0005(19) -0.0092(17)
C5 0.100(3) 0.072(3) 0.053(2) -0.054(3) 0.008(2) -0.027(2)
C6 0.111(4) 0.093(3) 0.0392(19) -0.064(3) 0.006(2) -0.026(2)
C7 0.070(2) 0.071(2) 0.0324(15) -0.040(2) 0.0014(15) -0.0128(16)
C8 0.0358(16) 0.0489(17) 0.0311(14) -0.0173(14) -0.0017(12) -0.0085(13)
C9 0.0331(16) 0.0410(16) 0.0358(15) -0.0096(13) -0.0041(12) -0.0090(13)
C10 0.056(2) 0.0469(19) 0.0454(18) -0.0220(17) 0.0004(15) -0.0139(15)
C12 0.047(2) 0.067(2) 0.0326(16) -0.0030(17) -0.0095(14) 0.0074(16)
C13 0.046(2) 0.100(3) 0.044(2) 0.009(2) -0.0103(17) 0.015(2)
C14 0.034(2) 0.142(5) 0.0343(18) -0.003(3) -0.0126(15) 0.010(2)
C15 0.038(2) 0.180(6) 0.051(2) -0.044(3) -0.0051(18) -0.029(3)
C16 0.064(3) 0.184(6) 0.077(3) -0.079(4) -0.001(2) -0.049(4)
C17 0.054(2) 0.106(3) 0.075(3) -0.048(2) 0.000(2) -0.036(2)
C18 0.0394(19) 0.082(3) 0.0365(16) -0.0320(18) -0.0013(13) -0.0200(16)
C19 0.0312(17) 0.087(3) 0.0233(13) -0.0201(17) -0.0037(11) -0.0091(15)
C20 0.0347(19) 0.123(4) 0.0258(15) -0.023(2) -0.0073(13) -0.0020(19)
C21 0.0369(17) 0.071(2) 0.0236(13) -0.0205(16) -0.0054(12) 0.0023(14)
C22 0.046(2) 0.084(3) 0.051(2) -0.005(2) -0.0067(17) 0.006(2)
C23 0.058(3) 0.150(6) 0.069(3) 0.024(3) -0.003(2) 0.012(3)
C24 0.034(3) 0.271(10) 0.056(3) -0.029(4) -0.011(2) 0.009(4)
C25 0.050(3) 0.241(8) 0.044(2) -0.075(4) -0.003(2) -0.022(3)
C26 0.051(2) 0.120(4) 0.0341(16) -0.047(2) -0.0011(15) -0.0148(19)
C27 0.059(2) 0.0453(17) 0.0256(13) -0.0170(16) -0.0089(13) -0.0009(13)
C28 0.075(3) 0.074(3) 0.0450(19) -0.028(2) -0.0082(18) 0.0157(19)
C29 0.124(5) 0.091(4) 0.048(2) -0.037(3) -0.001(3) 0.025(2)
C30 0.149(5) 0.081(3) 0.047(2) -0.008(3) -0.005(3) 0.021(2)
C31 0.099(4) 0.110(4) 0.051(2) 0.026(3) -0.012(3) 0.017(3)
C32 0.068(3) 0.101(3) 0.0350(18) 0.003(2) -0.0040(18) 0.014(2)
C33 0.0431(18) 0.0379(15) 0.0359(15) -0.0207(14) -0.0012(13) -0.0082(13)
C34 0.0431(19) 0.0511(19) 0.0405(16) -0.0209(15) 0.0000(13) -0.0132(14)
C35 0.050(2) 0.0480(19) 0.054(2) -0.0198(16) 0.0054(16) -0.0127(16)
C36 0.068(2) 0.0366(16) 0.0392(16) -0.0194(16) 0.0109(16) -0.0116(14)
C37 0.072(3) 0.0428(17) 0.0344(15) -0.0260(17) -0.0039(15) -0.0079(14)
C38 0.055(2) 0.0463(17) 0.0341(15) -0.0263(16) -0.0058(14) -0.0066(13)
C39 0.054(2) 0.0420(17) 0.0341(15) -0.0283(15) 0.0012(13) -0.0080(13)
C40 0.066(3) 0.052(2) 0.083(3) -0.023(2) 0.014(2) 0.008(2)
C41 0.093(4) 0.070(3) 0.087(3) -0.040(3) 0.027(3) 0.011(3)
C42 0.118(4) 0.055(2) 0.049(2) -0.042(3) -0.004(2) 0.0045(19)
C43 0.099(4) 0.081(3) 0.050(2) -0.042(3) -0.025(2) 0.017(2)
C44 0.067(3) 0.083(3) 0.0443(19) -0.042(2) -0.0161(17) 0.0071(19)

loop_
_atom_type_symbol
_atom_type_description
_atom_type_scat_dispersion_real
_atom_type_scat_dispersion_imag
_atom_type_scat_source
Rh Rh -1.1178 0.9187 'International Tables Vol C Tables 4.2.6.8 and 6.1.1.4'
Cl Cl 0.1484 0.1585 'International Tables Vol C Tables 4.2.6.8 and 6.1.1.4'
P P 0.1023 0.0942 'International Tables Vol C Tables 4.2.6.8 and 6.1.1.4'
F F 0.0171 0.0103 'International Tables Vol C Tables 4.2.6.8 and 6.1.1.4'
O O 0.0106 0.0060 'International Tables Vol C Tables 4.2.6.8 and 6.1.1.4'
N N 0.0061 0.0033 'International Tables Vol C Tables 4.2.6.8 and 6.1.1.4'
C C 0.0033 0.0016 'International Tables Vol C Tables 4.2.6.8 and 6.1.1.4'
H H 0.0000 0.0000 'International Tables Vol C Tables 4.2.6.8 and 6.1.1.4'

loop_
_geom_angle_atom_site_label_1
_geom_angle_atom_site_label_2
_geom_angle_atom_site_label_3
_geom_angle
N11 Rh1 N1 95.37(10)
N11 Rh1 P2 84.53(8)
N1 Rh1 P2 177.65(6)
N11 Rh1 P1 91.56(6)
N1 Rh1 P1 81.81(6)
P2 Rh1 P1 100.55(3)
N11 Rh1 Cl2 177.29(7)
N1 Rh1 Cl2 86.06(7)
P2 Rh1 Cl2 93.94(3)
P1 Rh1 Cl2 90.92(3)
N11 Rh1 Cl1 87.29(6)
N1 Rh1 Cl1 90.19(6)
P2 Rh1 Cl1 87.45(3)
P1 Rh1 Cl1 171.78(3)
Cl2 Rh1 Cl1 90.41(3)
C8 P1 C21 104.72(15)
C8 P1 C27 105.37(14)
C21 P1 C27 104.93(15)
C8 P1 Rh1 100.60(9)
C21 P1 Rh1 111.85(9)
C27 P1 Rh1 127.10(11)
C18 P2 C39 108.44(16)
C18 P2 C33 107.38(14)
C39 P2 C33 104.33(14)
C18 P2 Rh1 100.25(12)
C39 P2 Rh1 119.73(10)
C33 P2 Rh1 116.00(9)
F3A P3 F6A 98.7(10)
F3A P3 F2A 96.5(6)
F6A P3 F2A 92.8(7)
F6B P3 F5B 99.3(12)
F3A P3 F1A 89.1(5)
F6A P3 F1A 170.5(9)
F2A P3 F1A 91.7(7)
F6B P3 F4B 85.3(8)
F5B P3 F4B 87.0(10)
F6B P3 F3B 109.7(17)
F5B P3 F3B 89.9(12)
F4B P3 F3B 165.0(17)
F3A P3 F4A 163.5(12)
F6A P3 F4A 93.0(9)
F2A P3 F4A 94.5(11)
F1A P3 F4A 78.3(11)
F6B P3 F2B 73.3(16)
F5B P3 F2B 169.0(18)
F4B P3 F2B 100.3(14)
F3B P3 F2B 85.1(12)
F6B P3 F1B 158.1(19)
F5B P3 F1B 98.6(18)
F4B P3 F1B 83.2(15)
F3B P3 F1B 82.8(16)
F2B P3 F1B 90.6(15)
F3A P3 F5A 76.1(9)
F6A P3 F5A 84.0(6)
F2A P3 F5A 171.3(9)
F1A P3 F5A 92.7(7)
F4A P3 F5A 93.7(10)
C2 N1 C9 118.3(3)
C2 N1 Rh1 122.6(2)
C9 N1 Rh1 118.45(18)
C12 N11 C19 119.0(3)
C12 N11 Rh1 121.9(2)
C19 N11 Rh1 119.2(2)
Cl4A C1A Cl3A 104.2(8)
Cl4A C1A H1A 110.9
Cl3A C1A H1A 110.9
Cl4A C1A H1B 110.9
Cl3A C1A H1B 110.9
H1A C1A H1B 108.9
C1B O1B H1F 109.5
O1B C1B H1C 109.5
O1B C1B H1E 109.5
H1C C1B H1E 109.5
O1B C1B H1D 109.5
H1C C1B H1D 109.5
H1E C1B H1D 109.5
N1 C2 C3 123.5(3)
N1 C2 H2 118.2
C3 C2 H2 118.2
C4 C3 C2 119.5(3)
C4 C3 H3 120.2
C2 C3 H3 120.2
C3 C4 C10 119.5(3)
C3 C4 H4 120.2
C10 C4 H4 120.2
C6 C5 C10 121.5(3)
C6 C5 H5 119.3
C10 C5 H5 119.3
C5 C6 C7 121.1(3)
C5 C6 H6 119.5
C7 C6 H6 119.5
C8 C7 C6 120.3(3)
C8 C7 H7 119.9
C6 C7 H7 119.9
C7 C8 C9 119.2(3)
C7 C8 P1 124.0(2)
C9 C8 P1 116.7(2)
N1 C9 C8 118.9(3)
N1 C9 C10 120.8(3)
C8 C9 C10 120.3(3)
C4 C10 C5 124.1(3)
C4 C10 C9 118.3(3)
C5 C10 C9 117.6(3)
N11 C12 C13 123.2(4)
N11 C12 H12 118.4
C13 C12 H12 118.4
C14 C13 C12 119.5(4)
C14 C13 H13 120.2
C12 C13 H13 120.2
C13 C14 C20 120.1(4)
C13 C14 H14 120.0
C20 C14 H14 120.0
C16 C15 C20 120.8(4)
C16 C15 H15 119.6
C20 C15 H15 119.6
C15 C16 C17 120.3(4)
C15 C16 H16 119.8
C17 C16 H16 119.8
C18 C17 C16 120.7(5)
C18 C17 H17 119.6
C16 C17 H17 119.6
C17 C18 C19 119.2(4)
C17 C18 P2 125.0(3)
C19 C18 P2 115.7(2)
N11 C19 C18 119.6(3)
N11 C19 C20 120.5(4)
C18 C19 C20 119.8(3)
C15 C20 C19 119.1(5)
C15 C20 C14 123.3(4)
C19 C20 C14 117.6(4)
C22 C21 C26 119.1(4)
C22 C21 P1 122.0(3)
C26 C21 P1 118.8(3)
C21 C22 C23 119.6(5)
C21 C22 H22 120.2
C23 C22 H22 120.2
C22 C23 C24 119.4(6)
C22 C23 H23 120.3
C24 C23 H23 120.3
C25 C24 C23 120.0(5)
C25 C24 H24 120.0
C23 C24 H24 120.0
C24 C25 C26 120.5(6)
C24 C25 H25 119.8
C26 C25 H25 119.8
C25 C26 C21 121.4(5)
C25 C26 H26 119.3
C21 C26 H26 119.3
C32 C27 C28 119.0(3)
C32 C27 P1 120.4(3)
C28 C27 P1 120.6(3)
C29 C28 C27 120.7(4)
C29 C28 H28 119.7
C27 C28 H28 119.7
C30 C29 C28 119.7(4)
C30 C29 H29 120.1
C28 C29 H29 120.1
C31 C30 C29 120.3(4)
C31 C30 H30 119.8
C29 C30 H30 119.8
C30 C31 C32 120.7(5)
C30 C31 H31 119.7
C32 C31 H31 119.7
C27 C32 C31 119.6(4)
C27 C32 H32 120.2
C31 C32 H32 120.2
C34 C33 C38 119.2(3)
C34 C33 P2 120.3(2)
C38 C33 P2 120.5(2)
C33 C34 C35 120.2(3)
C33 C34 H34 119.9
C35 C34 H34 119.9
C36 C35 C34 120.1(3)
C36 C35 H35 120.0
C34 C35 H35 120.0
C37 C36 C35 119.9(3)
C37 C36 H36 120.0
C35 C36 H36 120.0
C36 C37 C38 121.2(3)
C36 C37 H37 119.4
C38 C37 H37 119.4
C37 C38 C33 119.4(3)
C37 C38 H38 120.3
C33 C38 H38 120.3
C40 C39 C44 118.6(3)
C40 C39 P2 122.4(3)
C44 C39 P2 119.0(2)
C39 C40 C41 119.7(4)
C39 C40 H40 120.2
C41 C40 H40 120.2
C42 C41 C40 121.5(4)
C42 C41 H41 119.3
C40 C41 H41 119.3
C41 C42 C43 120.1(4)
C41 C42 H42 120.0
C43 C42 H42 120.0
C42 C43 C44 119.4(4)
C42 C43 H43 120.3
C44 C43 H43 120.3
C43 C44 C39 120.8(4)
C43 C44 H44 119.6
C39 C44 H44 119.6

loop_
_geom_bond_atom_site_label_1
_geom_bond_atom_site_label_2
_geom_bond_distance
Rh1 N11 2.065(2)
Rh1 N1 2.168(2)
Rh1 P2 2.2531(8)
Rh1 P1 2.2897(7)
Rh1 Cl2 2.3338(7)
Rh1 Cl1 2.3787(6)
P1 C8 1.800(3)
P1 C21 1.815(3)
P1 C27 1.818(3)
P2 C18 1.806(3)
P2 C39 1.816(3)
P2 C33 1.821(3)
P3 F3A 1.513(6)
P3 F6B 1.518(8)
P3 F6A 1.519(7)
P3 F2A 1.526(6)
P3 F5B 1.526(8)
P3 F1A 1.528(6)
P3 F4B 1.529(8)
P3 F3B 1.538(8)
P3 F4A 1.539(7)
P3 F2B 1.552(8)
P3 F1B 1.558(9)
P3 F5A 1.576(7)
N1 C2 1.322(4)
N1 C9 1.367(4)
N11 C12 1.321(4)
N11 C19 1.368(4)
Cl3A C1A 1.754(10)
Cl4A C1A 1.721(10)
C1A H1A 0.9900
C1A H1B 0.9900
O1B C1B 1.412(16)
O1B H1F 0.8400
C1B H1C 0.9800
C1B H1E 0.9800
C1B H1D 0.9800
C2 C3 1.392(5)
C2 H2 0.9500
C3 C4 1.344(5)
C3 H3 0.9500
C4 C10 1.405(5)
C4 H4 0.9500
C5 C6 1.346(5)
C5 C10 1.407(5)
C5 H5 0.9500
C6 C7 1.396(5)
C6 H6 0.9500
C7 C8 1.373(4)
C7 H7 0.9500
C8 C9 1.416(4)
C9 C10 1.418(4)
C12 C13 1.392(5)
C12 H12 0.9500
C13 C14 1.332(7)
C13 H13 0.9500
C14 C20 1.420(7)
C14 H14 0.9500
C15 C16 1.370(8)
C15 C20 1.392(7)
C15 H15 0.9500
C16 C17 1.402(7)
C16 H16 0.9500
C17 C18 1.378(5)
C17 H17 0.9500
C18 C19 1.413(5)
C19 C20 1.418(5)
C21 C22 1.372(5)
C21 C26 1.389(5)
C22 C23 1.396(6)
C22 H22 0.9500
C23 C24 1.409(10)
C23 H23 0.9500
C24 C25 1.341(9)
C24 H24 0.9500
C25 C26 1.360(6)
C25 H25 0.9500
C26 H26 0.9500
C27 C32 1.367(5)
C27 C28 1.397(5)
C28 C29 1.376(5)
C28 H28 0.9500
C29 C30 1.370(7)
C29 H29 0.9500
C30 C31 1.353(7)
C30 H30 0.9500
C31 C32 1.402(5)
C31 H31 0.9500
C32 H32 0.9500
C33 C34 1.387(4)
C33 C38 1.388(4)
C34 C35 1.387(4)
C34 H34 0.9500
C35 C36 1.370(5)
C35 H35 0.9500
C36 C37 1.361(5)
C36 H36 0.9500
C37 C38 1.385(4)
C37 H37 0.9500
C38 H38 0.9500
C39 C40 1.381(5)
C39 C44 1.395(5)
C40 C41 1.385(6)
C40 H40 0.9500
C41 C42 1.351(6)
C41 H41 0.9500
C42 C43 1.377(6)
C42 H42 0.9500
C43 C44 1.387(5)
C43 H43 0.9500
C44 H44 0.9500

loop_
_geom_torsion_atom_site_label_1
_geom_torsion_atom_site_label_2
_geom_torsion_atom_site_label_3
_geom_torsion_atom_site_label_4
_geom_torsion
C9 N1 C2 C3 0.1(5)
Rh1 N1 C2 C3 -170.8(3)
N1 C2 C3 C4 -1.2(6)
C2 C3 C4 C10 1.7(6)
C10 C5 C6 C7 -1.6(8)
C5 C6 C7 C8 -0.1(7)
C6 C7 C8 C9 2.6(6)
C6 C7 C8 P1 -173.1(3)
C21 P1 C8 C7 77.0(3)
C27 P1 C8 C7 -33.4(3)
Rh1 P1 C8 C7 -166.8(3)
C21 P1 C8 C9 -98.7(2)
C27 P1 C8 C9 150.9(2)
Rh1 P1 C8 C9 17.4(3)
C2 N1 C9 C8 -179.0(3)
Rh1 N1 C9 C8 -7.6(4)
C2 N1 C9 C10 0.4(5)
Rh1 N1 C9 C10 171.7(2)
C7 C8 C9 N1 176.0(3)
P1 C8 C9 N1 -8.1(4)
C7 C8 C9 C10 -3.4(5)
P1 C8 C9 C10 172.6(3)
C3 C4 C10 C5 176.4(4)
C3 C4 C10 C9 -1.2(6)
C6 C5 C10 C4 -176.9(4)
C6 C5 C10 C9 0.7(7)
N1 C9 C10 C4 0.2(5)
C8 C9 C10 C4 179.5(3)
N1 C9 C10 C5 -177.6(3)
C8 C9 C10 C5 1.7(5)
C19 N11 C12 C13 1.5(4)
Rh1 N11 C12 C13 -176.6(2)
N11 C12 C13 C14 0.2(5)
C12 C13 C14 C20 -0.7(5)
C20 C15 C16 C17 -0.6(7)
C15 C16 C17 C18 1.1(7)
C16 C17 C18 C19 -0.4(5)
C16 C17 C18 P2 -178.5(3)
C39 P2 C18 C17 -47.8(3)
C33 P2 C18 C17 64.4(3)
Rh1 P2 C18 C17 -174.1(3)
C39 P2 C18 C19 134.0(2)
C33 P2 C18 C19 -113.8(2)
Rh1 P2 C18 C19 7.8(2)
C12 N11 C19 C18 178.8(3)
Rh1 N11 C19 C18 -3.0(3)
C12 N11 C19 C20 -2.7(4)
Rh1 N11 C19 C20 175.5(2)
C17 C18 C19 N11 177.8(3)
P2 C18 C19 N11 -4.0(4)
C17 C18 C19 C20 -0.8(5)
P2 C18 C19 C20 177.5(2)
C16 C15 C20 C19 -0.6(6)
C16 C15 C20 C14 -180.0(4)
N11 C19 C20 C15 -177.2(3)
C18 C19 C20 C15 1.3(4)
N11 C19 C20 C14 2.2(4)
C18 C19 C20 C14 -179.3(3)
C13 C14 C20 C15 178.9(3)
C13 C14 C20 C19 -0.5(5)
C8 P1 C21 C22 11.2(3)
C27 P1 C21 C22 121.9(3)
Rh1 P1 C21 C22 -96.9(3)
C8 P1 C21 C26 -172.8(2)
C27 P1 C21 C26 -62.0(3)
Rh1 P1 C21 C26 79.2(2)
C26 C21 C22 C23 0.1(5)
P1 C21 C22 C23 176.2(3)
C21 C22 C23 C24 0.1(6)
C22 C23 C24 C25 -0.7(8)
C23 C24 C25 C26 1.1(8)
C24 C25 C26 C21 -0.8(7)
C22 C21 C26 C25 0.2(5)
P1 C21 C26 C25 -175.9(3)
C8 P1 C27 C32 -73.9(3)
C21 P1 C27 C32 175.8(3)
Rh1 P1 C27 C32 42.6(4)
C8 P1 C27 C28 103.4(3)
C21 P1 C27 C28 -6.9(3)
Rh1 P1 C27 C28 -140.1(3)
C32 C27 C28 C29 0.2(6)
P1 C27 C28 C29 -177.2(4)
C27 C28 C29 C30 -1.2(7)
C28 C29 C30 C31 1.1(9)
C29 C30 C31 C32 0.0(9)
C28 C27 C32 C31 0.9(7)
P1 C27 C32 C31 178.3(4)
C30 C31 C32 C27 -1.0(8)
C18 P2 C33 C34 171.2(3)
C39 P2 C33 C34 -73.8(3)
Rh1 P2 C33 C34 60.1(3)
C18 P2 C33 C38 -7.1(3)
C39 P2 C33 C38 107.8(3)
Rh1 P2 C33 C38 -118.2(2)
C38 C33 C34 C35 -1.2(5)
P2 C33 C34 C35 -179.6(2)
C33 C34 C35 C36 0.0(5)
C34 C35 C36 C37 0.8(5)
C35 C36 C37 C38 -0.4(5)
C36 C37 C38 C33 -0.8(5)
C34 C33 C38 C37 1.6(4)
P2 C33 C38 C37 180.0(2)
C18 P2 C39 C40 -13.0(3)
C33 P2 C39 C40 -127.2(3)
Rh1 P2 C39 C40 100.9(3)
C18 P2 C39 C44 164.7(3)
C33 P2 C39 C44 50.5(3)
Rh1 P2 C39 C44 -81.3(3)
C44 C39 C40 C41 0.8(6)
P2 C39 C40 C41 178.6(3)
C39 C40 C41 C42 0.1(7)
C40 C41 C42 C43 -1.2(7)
C41 C42 C43 C44 1.3(7)
C42 C43 C44 C39 -0.3(6)
C40 C39 C44 C43 -0.7(6)
P2 C39 C44 C43 -178.5(3)
